data_4062434
_journal_name_full Organometallics
_journal_year 2003
_chemical_formula_moiety 'C32 H36 Co2 N2 O2 Si2'
_chemical_formula_sum 'C32 H36 Co2 N2 O2 Si2'
_chemical_formula_weight 654.67
_space_group_IT_number 14
_symmetry_cell_setting monoclinic
_symmetry_space_group_name_Hall '-P 2ybc'
_symmetry_space_group_name_H-M 'P 1 21/c 1'
_cell_angle_alpha 90.00
_cell_angle_beta 92.035(4)
_cell_angle_gamma 90.00
_cell_formula_units_Z 2
_cell_length_a 14.722(4)
_cell_length_b 8.600(3)
_cell_length_c 12.232(4)
_cell_measurement_temperature 100(2)
_cell_volume 1547.6(8)
_diffrn_ambient_temperature 100(2)
_exptl_crystal_density_diffrn 1.405
_cod_depositor_comments
;
The following automatic conversions were performed:
'_symmetry_cell_setting' value 'Monoclinic' changed to 'monoclinic'
according to '/home/saulius/struct/CIF-dictionaries/cif_core.dic'
dictionary named 'cif_core.dic' version 2.4.1 from 2010-06-29.

Automatic conversion script
Id: cif_fix_enum 1527 2010-12-29 10:47:43Z saulius 
;
_cod_original_sg_symbol_H-M 'P 21/c'
_cod_database_code 4062434

loop_
_symmetry_equiv_pos_as_xyz
'x, y, z'
'-x, y+1/2, -z+1/2'
'-x, -y, -z'
'x, -y-1/2, z-1/2'

loop_
_atom_site_label
_atom_site_type_symbol
_atom_site_fract_x
_atom_site_fract_y
_atom_site_fract_z
_atom_site_U_iso_or_equiv
_atom_site_adp_type
_atom_site_occupancy
_atom_site_symmetry_multiplicity
_atom_site_calc_flag
_atom_site_refinement_flags
_atom_site_disorder_assembly
_atom_site_disorder_group
Co1 Co 1.06489(3) 0.10223(4) 0.06351(3) 0.01440(14) Uani 1 1 d . . .
Si1 Si 0.56417(6) 0.79545(8) 0.18778(7) 0.0178(2) Uani 1 1 d . . .
O1 O 0.98326(13) -0.0199(2) 0.14484(15) 0.0164(4) Uani 1 1 d . . .
N1 N 0.93860(16) 0.0461(2) 0.05583(18) 0.0134(5) Uani 1 1 d . . .
C1 C 0.87231(18) 0.1581(3) 0.0803(2) 0.0143(6) Uani 1 1 d . . .
C2 C 0.8421(2) 0.1835(3) 0.1852(2) 0.0174(6) Uani 1 1 d . . .
H2 H 0.8653 0.1228 0.2448 0.027(9) Uiso 1 1 calc R . .
C3 C 0.7777(2) 0.2982(3) 0.2023(2) 0.0188(6) Uani 1 1 d . . .
H3 H 0.7573 0.3157 0.2741 0.018(8) Uiso 1 1 calc R . .
C4 C 0.74251(19) 0.3885(3) 0.1158(2) 0.0151(6) Uani 1 1 d . . .
C5 C 0.7726(2) 0.3598(3) 0.0102(2) 0.0183(6) Uani 1 1 d . . .
H5 H 0.7488 0.4193 -0.0496 0.015(8) Uiso 1 1 calc R . .
C6 C 0.8363(2) 0.2461(3) -0.0076(2) 0.0166(6) Uani 1 1 d . . .
H6 H 0.8559 0.2273 -0.0795 0.018(8) Uiso 1 1 calc R . .
C7 C 0.6802(2) 0.5131(3) 0.1356(2) 0.0176(6) Uani 1 1 d . . .
C8 C 0.6309(2) 0.6204(3) 0.1553(2) 0.0194(6) Uani 1 1 d . . .
C9 C 0.6184(2) 0.9637(3) 0.1183(3) 0.0293(7) Uani 1 1 d . . .
H9A H 0.6801 0.9788 0.1491 0.035(10) Uiso 1 1 calc R . .
H9B H 0.5824 1.0579 0.1297 0.043(11) Uiso 1 1 calc R . .
H9C H 0.6209 0.9425 0.0398 0.040(10) Uiso 1 1 calc R . .
C10 C 0.5691(2) 0.8197(4) 0.3395(3) 0.0262(7) Uani 1 1 d . . .
H10A H 0.5529 0.7213 0.3742 0.040(11) Uiso 1 1 calc R . .
H10B H 0.5263 0.9008 0.3602 0.045(11) Uiso 1 1 calc R . .
H10C H 0.6308 0.8496 0.3638 0.043(11) Uiso 1 1 calc R . .
C11 C 0.4446(2) 0.7713(3) 0.1367(3) 0.0242(7) Uani 1 1 d . . .
H11A H 0.4436 0.7478 0.0583 0.051(12) Uiso 1 1 calc R . .
H11B H 0.4109 0.8676 0.1489 0.037(10) Uiso 1 1 calc R . .
H11C H 0.4163 0.6858 0.1760 0.040(10) Uiso 1 1 calc R . .
C12 C 1.0765(2) 0.3208(4) 0.1326(3) 0.0345(9) Uani 1 1 d . . .
H12 H 1.0273 0.3789 0.1694 0.032(10) Uiso 1 1 calc R . .
C13 C 1.0959(2) 0.3287(3) 0.0206(3) 0.0265(7) Uani 1 1 d . . .
H13 H 1.0633 0.3933 -0.0363 0.022(9) Uiso 1 1 calc R . .
C14 C 1.1702(2) 0.2276(3) 0.0038(3) 0.0210(6) Uani 1 1 d . . .
H14 H 1.1990 0.2089 -0.0678 0.030(9) Uiso 1 1 calc R . .
C15 C 1.1986(2) 0.1602(4) 0.1055(3) 0.0266(7) Uani 1 1 d . . .
H15 H 1.2504 0.0865 0.1186 0.048(12) Uiso 1 1 calc R . .
C16 C 1.1403(2) 0.2185(4) 0.1842(3) 0.0345(9) Uani 1 1 d . . .
H16 H 1.1428 0.1912 0.2638 0.054(12) Uiso 1 1 calc R . .

loop_
_atom_site_aniso_label
_atom_site_aniso_U_11
_atom_site_aniso_U_22
_atom_site_aniso_U_33
_atom_site_aniso_U_23
_atom_site_aniso_U_13
_atom_site_aniso_U_12
Co1 0.0177(2) 0.0124(2) 0.0131(2) -0.00292(14) 0.00074(15) -0.00033(15)
Si1 0.0189(4) 0.0129(3) 0.0216(4) 0.0000(3) 0.0021(3) 0.0034(3)
O1 0.0210(11) 0.0166(9) 0.0114(10) 0.0020(8) -0.0010(8) 0.0012(8)
N1 0.0159(12) 0.0130(10) 0.0113(11) 0.0006(9) 0.0000(9) 0.0006(9)
C1 0.0134(14) 0.0120(11) 0.0176(14) -0.0020(11) 0.0020(11) -0.0017(11)
C2 0.0232(16) 0.0150(12) 0.0138(14) 0.0006(11) -0.0005(11) 0.0033(12)
C3 0.0221(16) 0.0197(13) 0.0150(15) -0.0030(12) 0.0044(11) 0.0022(12)
C4 0.0159(14) 0.0103(11) 0.0190(15) -0.0005(10) -0.0009(11) -0.0002(11)
C5 0.0195(15) 0.0144(12) 0.0208(16) 0.0029(11) -0.0024(12) 0.0021(11)
C6 0.0208(15) 0.0160(12) 0.0132(14) -0.0020(11) 0.0019(11) 0.0005(11)
C7 0.0192(15) 0.0149(12) 0.0186(15) 0.0000(11) -0.0014(11) -0.0013(12)
C8 0.0210(16) 0.0168(13) 0.0203(15) -0.0006(12) 0.0003(12) -0.0006(12)
C9 0.034(2) 0.0172(14) 0.037(2) -0.0015(13) 0.0067(15) 0.0013(14)
C10 0.0307(19) 0.0250(15) 0.0231(16) -0.0033(13) 0.0011(13) 0.0051(14)
C11 0.0214(16) 0.0235(15) 0.0278(18) 0.0028(13) 0.0005(13) 0.0044(13)
C12 0.033(2) 0.0261(16) 0.045(2) -0.0247(16) 0.0136(17) -0.0129(15)
C13 0.0274(18) 0.0119(13) 0.040(2) -0.0015(13) 0.0034(14) -0.0034(12)
C14 0.0237(16) 0.0156(13) 0.0239(16) -0.0024(12) 0.0036(12) -0.0052(12)
C15 0.0192(16) 0.0292(15) 0.0308(18) 0.0043(14) -0.0067(13) -0.0068(14)
C16 0.039(2) 0.045(2) 0.0186(17) -0.0090(15) -0.0025(14) -0.0238(17)

loop_
_geom_bond_atom_site_label_1
_geom_bond_atom_site_label_2
_geom_bond_distance
_geom_bond_site_symmetry_2
_geom_bond_publ_flag
Co1 O1 1.9032(19) . ?
Co1 N1 1.920(2) . ?
Co1 N1 1.938(2) 3_755 ?
Co1 C14 2.044(3) . ?
Co1 C12 2.066(3) . ?
Co1 C13 2.072(3) . ?
Co1 C16 2.073(3) . ?
Co1 C15 2.078(3) . ?
Co1 Co1 2.9908(9) 3_755 ?
Si1 C8 1.848(3) . ?
Si1 C11 1.858(3) . ?
Si1 C10 1.867(3) . ?
Si1 C9 1.871(3) . ?
O1 N1 1.374(3) . ?
N1 C1 1.411(3) . ?
N1 Co1 1.938(2) 3_755 ?
C1 C2 1.391(4) . ?
C1 C6 1.403(4) . ?
C2 C3 1.389(4) . ?
C3 C4 1.397(4) . ?
C4 C5 1.402(4) . ?
C4 C7 1.437(4) . ?
C5 C6 1.377(4) . ?
C7 C8 1.203(4) . ?
C12 C13 1.411(5) . ?
C12 C16 1.418(5) . ?
C13 C14 1.418(4) . ?
C14 C15 1.422(4) . ?
C15 C16 1.406(5) . ?
